data_1560829
loop_
_publ_author_name
'Cramer, Alisha J.'
'Cole, Jacqueline M.'

_publ_section_title
;
 Host-guest prospects of neodymium and gadolinium ultraphosphate
 frameworks for nuclear waste storage: Multi-temperature topological
 analysis of nanoporous cages in RP5O14
;
_journal_name_full 'Journal of Solid State Chemistry'
_journal_page_first 250
_journal_page_last 257
_journal_paper_doi 10.1016/j.jssc.2018.07.020
_journal_volume 266
_journal_year 2018
_chemical_formula_sum 'Gd O14 P5'
_chemical_formula_weight 536.10
_space_group_IT_number 14
_space_group_name_Hall '-P 2ybc'
_space_group_name_H-M_alt 'P 1 21/c 1'
_symmetry_cell_setting monoclinic
_symmetry_space_group_name_H-M 'P 1 21/c 1'
_atom_sites_solution_hydrogens none
_atom_sites_solution_primary direct
_atom_sites_solution_secondary difmap
_audit_creation_method SHELXL-97
_cell_angle_alpha 90.00
_cell_angle_beta 90.546(5)
_cell_angle_gamma 90.00
_cell_formula_units_Z 4
_cell_length_a 8.723(2)
_cell_length_b 8.889(3)
_cell_length_c 12.925(4)
_cell_measurement_reflns_used 512
_cell_measurement_temperature 210(2)
_cell_measurement_theta_max 28.28
_cell_measurement_theta_min 2.0
_cell_volume 1002.1(5)
_computing_cell_refinement
;
Rigaku CrystalClear-SM Expert 2.0
;
_computing_data_collection 'Rigaku CrystalClear-SM Expert 2.0'
_computing_data_reduction
;
Rigaku CrystalClear-SM Expert 2.0
;
_computing_molecular_graphics
;
SHELXTL-PLUS (Sheldrick, 1995)
;
_computing_publication_material 'SHELXL-97 (Sheldrick, 1997)'
_computing_structure_refinement 'SHELXL-97 (Sheldrick, 1997)'
_computing_structure_solution 'SHELXS-97 (Sheldrick, 1990)'
_diffrn_ambient_temperature 210(2)
_diffrn_measured_fraction_theta_full 0.829
_diffrn_measured_fraction_theta_max 0.829
_diffrn_measurement_device_type 'Rigaku Saturn 724+ CCD'
_diffrn_measurement_method '\w scans'
_diffrn_radiation_monochromator graphite
_diffrn_radiation_source 'fine-focus sealed tube'
_diffrn_radiation_type MoK\a
_diffrn_radiation_wavelength 0.71073
_diffrn_reflns_av_R_equivalents 0.0405
_diffrn_reflns_av_sigmaI/netI 0.0303
_diffrn_reflns_limit_h_max 11
_diffrn_reflns_limit_h_min -12
_diffrn_reflns_limit_k_max 12
_diffrn_reflns_limit_k_min -11
_diffrn_reflns_limit_l_max 14
_diffrn_reflns_limit_l_min -17
_diffrn_reflns_number 4370
_diffrn_reflns_theta_full 30.81
_diffrn_reflns_theta_max 30.81
_diffrn_reflns_theta_min 1.58
_diffrn_standards_decay_% 0
_diffrn_standards_interval_count 0
_diffrn_standards_interval_time 0
_diffrn_standards_number 0
_exptl_absorpt_coefficient_mu 7.506
_exptl_absorpt_correction_T_max 0.105
_exptl_absorpt_correction_T_min 0.069
_exptl_absorpt_correction_type empirical
_exptl_absorpt_process_details
;
T. Higashi, ABSCOR, empirical absorption correction
;
_exptl_crystal_colour colourless
_exptl_crystal_density_diffrn 3.553
_exptl_crystal_density_method 'not measured'
_exptl_crystal_description block
_exptl_crystal_F_000 1004
_exptl_crystal_size_max 0.4
_exptl_crystal_size_mid 0.4
_exptl_crystal_size_min 0.3
_refine_diff_density_max 1.761
_refine_diff_density_min -1.414
_refine_diff_density_rms 0.222
_refine_ls_extinction_coef 0.0072(4)
_refine_ls_extinction_expression Fc^*^=kFc[1+0.001xFc^2^\l^3^/sin(2\q)]^-1/4^
_refine_ls_extinction_method SHELXL
_refine_ls_goodness_of_fit_ref 1.149
_refine_ls_hydrogen_treatment none
_refine_ls_matrix_type full
_refine_ls_number_parameters 183
_refine_ls_number_reflns 2607
_refine_ls_number_restraints 0
_refine_ls_restrained_S_all 1.149
_refine_ls_R_factor_all 0.0287
_refine_ls_R_factor_gt 0.0287
_refine_ls_shift/su_max 0.001
_refine_ls_shift/su_mean 0.000
_refine_ls_structure_factor_coef Fsqd
_refine_ls_weighting_details 'calc w=1/[\s^2^(Fo^2^)+(0.0373P)^2^+5.8985P] where P=(Fo^2^+2Fc^2^)/3'
_refine_ls_weighting_scheme calc
_refine_ls_wR_factor_gt 0.0769
_refine_ls_wR_factor_ref 0.0769
_reflns_number_gt 2601
_reflns_number_total 2607
_reflns_threshold_expression >2sigma(I)
_cod_data_source_file 2gd210d1.cif
_cod_data_source_block 2gd210d1
_cod_original_cell_volume 1002.2(5)
_cod_original_sg_symbol_H-M P2(1)/c
_cod_database_code 1560829

loop_
_symmetry_equiv_pos_as_xyz
'x, y, z'
'-x, y+1/2, -z+1/2'
'-x, -y, -z'
'x, -y-1/2, z-1/2'

loop_
_atom_site_label
_atom_site_type_symbol
_atom_site_fract_x
_atom_site_fract_y
_atom_site_fract_z
_atom_site_U_iso_or_equiv
_atom_site_adp_type
_atom_site_occupancy
_atom_site_symmetry_multiplicity
_atom_site_calc_flag
_atom_site_refinement_flags
_atom_site_disorder_assembly
_atom_site_disorder_group
Gd1 Gd 0.72250(2) 0.19071(2) 0.501447(17) 0.00612(10) Uani 1 1 d . . .
P2 P 0.24682(13) 0.45336(12) 0.33456(8) 0.0061(2) Uani 1 1 d . . .
P3 P 0.22515(14) 0.44844(12) 0.66420(8) 0.0063(2) Uani 1 1 d . . .
P5 P 0.31474(12) 0.24465(12) 0.50005(9) 0.00633(19) Uani 1 1 d . . .
P6 P 0.50929(14) 0.50634(13) 0.20254(8) 0.0068(2) Uani 1 1 d . . .
P7 P -0.00766(14) 0.49673(13) 0.82787(8) 0.0061(2) Uani 1 1 d . . .
O2 O 0.2051(4) 0.3130(4) 0.5883(3) 0.0111(7) Uani 1 1 d . . .
O3 O 0.2227(4) 0.3077(4) 0.4000(3) 0.0103(6) Uani 1 1 d . . .
O4 O 0.4688(4) 0.3135(3) 0.5061(3) 0.0105(6) Uani 1 1 d . . .
O5 O 0.0878(4) 0.4168(4) 0.7366(3) 0.0102(6) Uani 1 1 d . . .
O7 O 0.7089(4) -0.0813(4) 0.4995(3) 0.0131(6) Uani 1 1 d . . .
O8 O 0.7679(4) 0.4038(4) 0.3843(3) 0.0134(6) Uani 1 1 d . . .
O10 O 0.4114(4) 0.4296(4) 0.2924(3) 0.0118(6) Uani 1 1 d . . .
O11 O 0.7784(4) 0.4064(4) 0.6101(3) 0.0134(6) Uani 1 1 d . . .
O12 O 0.3700(4) 0.4002(4) 0.7289(3) 0.0105(6) Uani 1 1 d . . .
O13 O 0.9160(4) 0.1162(4) 0.6222(3) 0.0116(6) Uani 1 1 d . . .
O16 O 0.1377(4) 0.4203(4) 0.2413(3) 0.0098(6) Uani 1 1 d . . .
O17 O 0.9218(4) 0.1244(4) 0.3878(3) 0.0106(6) Uani 1 1 d . . .
O19 O 0.5878(4) 0.1170(4) 0.6494(3) 0.0120(6) Uani 1 1 d . . .
O20 O 0.5854(4) 0.1191(4) 0.3522(3) 0.0120(6) Uani 1 1 d . . .

loop_
_atom_site_aniso_label
_atom_site_aniso_U_11
_atom_site_aniso_U_22
_atom_site_aniso_U_33
_atom_site_aniso_U_23
_atom_site_aniso_U_13
_atom_site_aniso_U_12
Gd1 0.00644(13) 0.00550(13) 0.00641(12) -0.00007(6) 0.00000(8) 0.00012(6)
P2 0.0048(5) 0.0063(4) 0.0072(4) 0.0004(4) -0.0006(4) -0.0002(3)
P3 0.0067(5) 0.0059(4) 0.0064(4) 0.0000(3) 0.0001(4) 0.0001(4)
P5 0.0075(4) 0.0054(4) 0.0061(4) -0.0003(4) 0.0003(4) 0.0008(4)
P6 0.0067(4) 0.0079(4) 0.0059(4) 0.0002(4) 0.0001(4) -0.0004(4)
P7 0.0056(4) 0.0067(4) 0.0061(4) 0.0006(4) -0.0002(4) -0.0004(4)
O2 0.0089(15) 0.0149(16) 0.0097(15) -0.0040(11) 0.0027(12) -0.0028(12)
O3 0.0095(15) 0.0127(15) 0.0085(14) 0.0036(11) -0.0025(12) -0.0025(12)
O4 0.0073(14) 0.0101(14) 0.0142(15) -0.0012(11) 0.0004(13) 0.0001(10)
O5 0.0091(14) 0.0097(14) 0.0118(14) -0.0023(11) 0.0057(11) -0.0022(12)
O7 0.0170(16) 0.0076(14) 0.0148(15) 0.0008(12) -0.0001(14) -0.0010(12)
O8 0.0169(16) 0.0090(14) 0.0143(15) 0.0029(12) 0.0019(13) 0.0003(13)
O10 0.0079(14) 0.0156(15) 0.0121(15) 0.0050(12) 0.0031(12) 0.0013(12)
O11 0.0164(16) 0.0095(14) 0.0142(15) -0.0035(12) -0.0032(13) 0.0019(13)
O12 0.0075(14) 0.0076(14) 0.0164(15) 0.0009(11) -0.0050(12) -0.0008(11)
O13 0.0118(15) 0.0097(14) 0.0132(14) 0.0008(12) -0.0025(12) 0.0017(12)
O16 0.0097(14) 0.0079(13) 0.0117(14) -0.0012(11) -0.0018(11) 0.0003(12)
O17 0.0094(14) 0.0107(14) 0.0118(14) -0.0032(11) 0.0024(12) -0.0004(12)
O19 0.0128(15) 0.0127(15) 0.0108(14) 0.0025(12) 0.0039(12) -0.0034(13)
O20 0.0122(16) 0.0124(15) 0.0113(14) -0.0038(12) -0.0028(12) 0.0014(12)

loop_
_atom_type_symbol
_atom_type_description
_atom_type_scat_dispersion_real
_atom_type_scat_dispersion_imag
_atom_type_scat_source
O O 0.0106 0.0060 'International Tables Vol C Tables 4.2.6.8 and 6.1.1.4'
P P 0.1023 0.0942 'International Tables Vol C Tables 4.2.6.8 and 6.1.1.4'
Gd Gd -0.1653 3.9035 'International Tables Vol C Tables 4.2.6.8 and 6.1.1.4'

loop_
_geom_angle_atom_site_label_1
_geom_angle_atom_site_label_2
_geom_angle_atom_site_label_3
_geom_angle
_geom_angle_site_symmetry_1
_geom_angle_site_symmetry_3
O19 Gd1 O20 109.79(12) . .
O19 Gd1 O17 144.52(13) . .
O20 Gd1 O17 78.09(12) . .
O19 Gd1 O13 75.27(13) . .
O20 Gd1 O13 144.61(13) . .
O17 Gd1 O13 79.45(11) . .
O19 Gd1 O7 72.83(12) . .
O20 Gd1 O7 72.31(12) . .
O17 Gd1 O7 77.33(12) . .
O13 Gd1 O7 76.32(12) . .
O19 Gd1 O11 81.29(12) . .
O20 Gd1 O11 142.07(12) . .
O17 Gd1 O11 114.36(12) . .
O13 Gd1 O11 72.71(12) . .
O7 Gd1 O11 143.68(12) . .
O19 Gd1 O8 143.27(12) . .
O20 Gd1 O8 77.68(12) . .
O17 Gd1 O8 71.66(12) . .
O13 Gd1 O8 120.02(12) . .
O7 Gd1 O8 140.44(12) . .
O11 Gd1 O8 73.43(12) . .
O19 Gd1 O4 69.38(12) . .
O20 Gd1 O4 71.95(12) . .
O17 Gd1 O4 142.27(12) . .
O13 Gd1 O4 137.45(12) . .
O7 Gd1 O4 113.45(11) . .
O11 Gd1 O4 79.15(12) . .
O8 Gd1 O4 79.87(12) . .
O11 P2 O10 115.7(2) 3_666 .
O11 P2 O16 116.6(2) 3_666 .
O10 P2 O16 105.25(19) . .
O11 P2 O3 114.9(2) 3_666 .
O10 P2 O3 101.9(2) . .
O16 P2 O3 100.28(19) . .
O8 P3 O5 117.3(2) 3_666 .
O8 P3 O2 115.5(2) 3_666 .
O5 P3 O2 99.00(19) . .
O8 P3 O12 116.0(2) 3_666 .
O5 P3 O12 104.55(19) . .
O2 P3 O12 102.1(2) . .
O7 P5 O4 122.53(19) 3_656 .
O7 P5 O2 106.59(19) 3_656 .
O4 P5 O2 110.6(2) . .
O7 P5 O3 106.12(19) 3_656 .
O4 P5 O3 110.1(2) . .
O2 P5 O3 98.13(19) . .
O19 P6 O20 123.03(19) 4_565 2_655
O19 P6 O10 106.0(2) 4_565 .
O20 P6 O10 109.72(19) 2_655 .
O19 P6 O12 109.8(2) 4_565 3_666
O20 P6 O12 105.96(19) 2_655 3_666
O10 P6 O12 99.91(19) . 3_666
O17 P7 O13 121.81(19) 4_466 2_656
O17 P7 O5 106.53(19) 4_466 .
O13 P7 O5 110.80(19) 2_656 .
O17 P7 O16 109.4(2) 4_466 3_566
O13 P7 O16 106.72(19) 2_656 3_566
O5 P7 O16 99.29(19) . 3_566
P3 O2 P5 132.1(2) . .
P2 O3 P5 130.7(2) . .
P5 O4 Gd1 129.07(17) . .
P3 O5 P7 140.1(2) . .
P5 O7 Gd1 174.7(2) 3_656 .
P3 O8 Gd1 165.2(2) 3_666 .
P2 O10 P6 134.2(2) . .
P2 O11 Gd1 158.8(2) 3_666 .
P3 O12 P6 132.5(2) . 3_666
P7 O13 Gd1 149.9(2) 2_646 .
P2 O16 P7 139.7(2) . 3_566
P7 O17 Gd1 145.8(2) 4_665 .
P6 O19 Gd1 146.1(2) 4_566 .
P6 O20 Gd1 149.0(2) 2_645 .

loop_
_geom_bond_atom_site_label_1
_geom_bond_atom_site_label_2
_geom_bond_distance
_geom_bond_site_symmetry_2
Gd1 O19 2.347(3) .
Gd1 O20 2.348(3) .
Gd1 O17 2.362(3) .
Gd1 O13 2.383(3) .
Gd1 O7 2.421(4) .
Gd1 O11 2.423(3) .
Gd1 O8 2.460(3) .
Gd1 O4 2.469(3) .
P2 O11 1.456(4) 3_666
P2 O10 1.554(4) .
P2 O16 1.557(3) .
P2 O3 1.562(3) .
P3 O8 1.457(3) 3_666
P3 O5 1.553(3) .
P3 O2 1.562(3) .
P3 O12 1.568(3) .
P5 O7 1.467(4) 3_656
P5 O4 1.478(3) .
P5 O2 1.614(4) .
P5 O3 1.615(4) .
P6 O19 1.467(3) 4_565
P6 O20 1.475(4) 2_655
P6 O10 1.601(3) .
P6 O12 1.602(3) 3_666
P7 O17 1.465(3) 4_466
P7 O13 1.474(4) 2_656
P7 O5 1.615(3) .
P7 O16 1.615(4) 3_566
O7 P5 1.467(4) 3_656
O8 P3 1.457(3) 3_666
O11 P2 1.456(4) 3_666
O12 P6 1.602(3) 3_666
O13 P7 1.474(3) 2_646
O16 P7 1.615(4) 3_566
O17 P7 1.465(3) 4_665
O19 P6 1.467(3) 4_566
O20 P6 1.475(4) 2_645

_cod_database_fobs_code 1560829
